data_1561419
loop_
_publ_author_name
'Li, Zhao-Hao'
'Xue, Li-Ping'
'Miao, Shao-Bin'
'Zhao, Bang-Tun'

_publ_section_title
;
 Assembly of 4-, 6- and 8-connected Cd(II) pseudo-polymorphic coordination
 polymers: Synthesis, solvent-dependent structural variation and
 properties
;
_journal_name_full 'Journal of Solid State Chemistry'
_journal_page_first 9
_journal_page_last 15
_journal_paper_doi 10.1016/j.jssc.2016.05.005
_journal_volume 240
_journal_year 2016
_chemical_formula_sum 'C13 H10 Cd N4 O4 S'
_chemical_formula_weight 430.71
_space_group_IT_number 14
_space_group_name_Hall '-P 2ybc'
_space_group_name_H-M_alt 'P 1 21/c 1'
_symmetry_cell_setting monoclinic
_symmetry_space_group_name_H-M 'P 1 21/c 1'
_atom_sites_solution_hydrogens geom
_atom_sites_solution_primary direct
_atom_sites_solution_secondary difmap
_audit_creation_method SHELXL-97
_cell_angle_alpha 90.00
_cell_angle_beta 115.79(5)
_cell_angle_gamma 90.00
_cell_formula_units_Z 4
_cell_length_a 10.362(12)
_cell_length_b 9.039(10)
_cell_length_c 17.887(17)
_cell_measurement_reflns_used 1723
_cell_measurement_temperature 293(2)
_cell_measurement_theta_max 25.53
_cell_measurement_theta_min 2.53
_cell_volume 1508(3)
_computing_cell_refinement 'Bruker SMART'
_computing_data_collection 'Bruker SMART'
_computing_data_reduction 'Bruker SAINT'
_computing_molecular_graphics 'Bruker SHELXTL'
_computing_publication_material 'Bruker SHELXTL'
_computing_structure_refinement 'SHELXL-97 (Sheldrick, 1997)'
_computing_structure_solution 'SHELXS-97 (Sheldrick, 1990)'
_diffrn_ambient_temperature 293(2)
_diffrn_measured_fraction_theta_full 0.995
_diffrn_measured_fraction_theta_max 0.995
_diffrn_measurement_device_type 'CCD area detector'
_diffrn_measurement_method 'phi and omega scans'
_diffrn_radiation_monochromator graphite
_diffrn_radiation_source 'fine-focus sealed tube'
_diffrn_radiation_type MoK\a
_diffrn_radiation_wavelength 0.71073
_diffrn_reflns_av_R_equivalents 0.1398
_diffrn_reflns_av_sigmaI/netI 0.1373
_diffrn_reflns_limit_h_max 11
_diffrn_reflns_limit_h_min -12
_diffrn_reflns_limit_k_max 10
_diffrn_reflns_limit_k_min -10
_diffrn_reflns_limit_l_max 21
_diffrn_reflns_limit_l_min -13
_diffrn_reflns_number 7324
_diffrn_reflns_theta_full 25.50
_diffrn_reflns_theta_max 25.50
_diffrn_reflns_theta_min 2.18
_diffrn_standards_decay_% 0
_diffrn_standards_interval_count 0
_diffrn_standards_interval_time 0
_diffrn_standards_number 0
_exptl_absorpt_coefficient_mu 1.611
_exptl_absorpt_correction_T_max 0.7602
_exptl_absorpt_correction_T_min 0.6523
_exptl_absorpt_correction_type multi-scan
_exptl_absorpt_process_details sadabs
_exptl_crystal_colour Colourless
_exptl_crystal_density_diffrn 1.897
_exptl_crystal_density_method 'not measured'
_exptl_crystal_description Block
_exptl_crystal_F_000 848
_exptl_crystal_size_max 0.29
_exptl_crystal_size_mid 0.20
_exptl_crystal_size_min 0.18
_refine_diff_density_max 1.015
_refine_diff_density_min -1.372
_refine_diff_density_rms 0.186
_refine_ls_extinction_coef 0.0019(5)
_refine_ls_extinction_expression Fc^*^=kFc[1+0.001xFc^2^\l^3^/sin(2\q)]^-1/4^
_refine_ls_extinction_method SHELXL
_refine_ls_goodness_of_fit_ref 1.101
_refine_ls_hydrogen_treatment constr
_refine_ls_matrix_type full
_refine_ls_number_parameters 209
_refine_ls_number_reflns 2805
_refine_ls_number_restraints 0
_refine_ls_restrained_S_all 1.101
_refine_ls_R_factor_all 0.0981
_refine_ls_R_factor_gt 0.0596
_refine_ls_shift/su_max 0.001
_refine_ls_shift/su_mean 0.000
_refine_ls_structure_factor_coef Fsqd
_refine_ls_weighting_details 'calc w=1/[\s^2^(Fo^2^)+(0.0000P)^2^+0.0000P] where P=(Fo^2^+2Fc^2^)/3'
_refine_ls_weighting_scheme calc
_refine_ls_wR_factor_gt 0.1064
_refine_ls_wR_factor_ref 0.1200
_reflns_number_gt 1587
_reflns_number_total 2805
_reflns_threshold_expression >2sigma(I)
_cod_data_source_file JSSC-2016-240-9.cif
_cod_data_source_block 1435818
_cod_depositor_comments
;
The following automatic conversions were performed:

data item '_symmetry_cell_setting' value 'Monoclinic' was changed to
'monoclinic' in accordance with the built-in table derived from the
CIF Core dictionary named 'cif_core.dic' version 2.4.5 last updated
on 2014-11-21.

Automatic conversion script
Id: cif_fix_values 8369 2020-08-20 11:38:08Z andrius 
;
_cod_original_sg_symbol_H-M P2(1)/c
_cod_database_code 1561419

loop_
_symmetry_equiv_pos_as_xyz
'x, y, z'
'-x, y+1/2, -z+1/2'
'-x, -y, -z'
'x, -y-1/2, z-1/2'

loop_
_atom_site_label
_atom_site_type_symbol
_atom_site_fract_x
_atom_site_fract_y
_atom_site_fract_z
_atom_site_U_iso_or_equiv
_atom_site_adp_type
_atom_site_occupancy
_atom_site_symmetry_multiplicity
_atom_site_calc_flag
_atom_site_refinement_flags
_atom_site_disorder_assembly
_atom_site_disorder_group
Cd1 Cd 0.63411(5) 0.33881(6) 0.05590(4) 0.0393(3) Uani 1 1 d . . .
S1 S 0.10783(18) 0.3399(2) 0.02403(15) 0.0459(6) Uani 1 1 d . . .
O1 O 0.3890(5) 0.4128(7) 0.0305(4) 0.0509(16) Uani 1 1 d . . .
O2 O 0.4179(5) 0.2051(6) -0.0277(3) 0.0454(15) Uani 1 1 d . . .
O3 O -0.2918(5) 0.2246(7) -0.0475(4) 0.0646(19) Uani 1 1 d . . .
O4 O -0.1313(6) 0.3235(7) 0.0719(4) 0.0590(18) Uani 1 1 d . . .
N1 N 0.6981(6) 0.5154(7) 0.1617(4) 0.0431(17) Uani 1 1 d . . .
N2 N 0.6680(6) 0.7071(7) 0.2307(4) 0.0439(18) Uani 1 1 d . . .
N3 N 0.6356(7) 0.9731(7) 0.2297(5) 0.0498(19) Uani 1 1 d . . .
N4 N 0.6577(7) 1.1589(7) 0.1545(5) 0.0481(19) Uani 1 1 d . . .
C1 C 0.3421(7) 0.2896(9) -0.0078(5) 0.039(2) Uani 1 1 d . . .
C2 C 0.1913(6) 0.2446(8) -0.0268(5) 0.0339(19) Uani 1 1 d . . .
C3 C 0.1069(7) 0.1346(9) -0.0750(5) 0.046(2) Uani 1 1 d . . .
H3 H 0.1357 0.0697 -0.1052 0.055 Uiso 1 1 calc R . .
C4 C -0.0306(7) 0.1286(9) -0.0748(6) 0.049(2) Uani 1 1 d . . .
H4 H -0.1025 0.0624 -0.1062 0.059 Uiso 1 1 calc R . .
C5 C -0.0441(7) 0.2332(9) -0.0221(5) 0.040(2) Uani 1 1 d . . .
C6 C -0.1654(8) 0.2615(10) 0.0020(7) 0.048(2) Uani 1 1 d . . .
C7 C 0.8301(8) 0.5715(9) 0.2174(6) 0.049(2) Uani 1 1 d . . .
H7 H 0.9184 0.5329 0.2254 0.058 Uiso 1 1 calc R . .
C8 C 0.8129(8) 0.6878(9) 0.2577(6) 0.054(3) Uani 1 1 d . . .
H8 H 0.8853 0.7453 0.2967 0.065 Uiso 1 1 calc R . .
C9 C 0.6031(8) 0.6029(9) 0.1719(5) 0.038(2) Uani 1 1 d . . .
H9 H 0.5043 0.5933 0.1421 0.045 Uiso 1 1 calc R . .
C10 C 0.5922(9) 0.8282(8) 0.2492(6) 0.052(2) Uani 1 1 d . . .
H10A H 0.6130 0.8252 0.3075 0.063 Uiso 1 1 calc R . .
H10B H 0.4898 0.8155 0.2169 0.063 Uiso 1 1 calc R . .
C11 C 0.5856(8) 1.0362(9) 0.1532(5) 0.040(2) Uani 1 1 d . . .
H11 H 0.5105 0.9984 0.1059 0.048 Uiso 1 1 calc R . .
C12 C 0.7487(12) 1.0583(10) 0.2821(7) 0.080(3) Uani 1 1 d . . .
H12 H 0.8066 1.0414 0.3382 0.096 Uiso 1 1 calc R . .
C13 C 0.7588(11) 1.1717(11) 0.2357(8) 0.077(3) Uani 1 1 d . . .
H13 H 0.8252 1.2481 0.2559 0.092 Uiso 1 1 calc R . .

loop_
_atom_site_aniso_label
_atom_site_aniso_U_11
_atom_site_aniso_U_22
_atom_site_aniso_U_33
_atom_site_aniso_U_23
_atom_site_aniso_U_13
_atom_site_aniso_U_12
Cd1 0.0317(3) 0.0424(4) 0.0549(5) -0.0012(3) 0.0292(3) 0.0011(3)
S1 0.0373(10) 0.0482(13) 0.0663(16) -0.0100(13) 0.0356(12) -0.0017(10)
O1 0.035(3) 0.053(4) 0.069(5) -0.009(4) 0.027(3) -0.010(3)
O2 0.036(2) 0.055(3) 0.059(4) -0.002(3) 0.034(3) 0.008(3)
O3 0.035(3) 0.081(4) 0.091(5) 0.016(4) 0.040(4) 0.006(3)
O4 0.054(3) 0.069(4) 0.074(5) -0.001(4) 0.046(4) 0.005(3)
N1 0.045(3) 0.028(3) 0.063(5) 0.004(4) 0.029(4) -0.004(3)
N2 0.048(4) 0.031(4) 0.058(5) -0.006(4) 0.028(4) -0.007(3)
N3 0.071(5) 0.033(4) 0.054(6) 0.001(4) 0.035(5) -0.004(4)
N4 0.050(4) 0.035(4) 0.059(6) -0.002(4) 0.024(4) -0.003(4)
C1 0.027(4) 0.038(5) 0.054(6) 0.011(5) 0.019(4) 0.002(4)
C2 0.027(3) 0.035(4) 0.046(6) 0.006(4) 0.022(4) 0.006(3)
C3 0.039(4) 0.042(5) 0.067(7) -0.007(5) 0.033(5) -0.003(4)
C4 0.038(4) 0.048(5) 0.070(7) -0.009(5) 0.032(5) -0.011(4)
C5 0.031(4) 0.044(5) 0.050(6) 0.002(5) 0.025(4) 0.004(4)
C6 0.036(5) 0.044(5) 0.075(7) 0.022(6) 0.035(6) 0.010(4)
C7 0.041(4) 0.045(5) 0.064(7) 0.011(5) 0.027(5) 0.004(4)
C8 0.052(5) 0.038(5) 0.075(7) -0.010(5) 0.029(5) -0.008(4)
C9 0.036(4) 0.036(4) 0.045(6) 0.002(5) 0.020(4) -0.005(4)
C10 0.071(5) 0.040(5) 0.062(7) -0.006(5) 0.044(5) -0.002(5)
C11 0.046(4) 0.040(5) 0.040(6) -0.004(5) 0.024(5) 0.001(4)
C12 0.112(8) 0.045(6) 0.047(7) 0.003(6) 0.002(7) -0.020(6)
C13 0.081(6) 0.043(6) 0.078(9) 0.003(6) 0.008(7) -0.008(6)

loop_
_atom_type_symbol
_atom_type_description
_atom_type_scat_dispersion_real
_atom_type_scat_dispersion_imag
_atom_type_scat_source
C C 0.0033 0.0016 'International Tables Vol C Tables 4.2.6.8 and 6.1.1.4'
Cd Cd -0.8075 1.2024 'International Tables Vol C Tables 4.2.6.8 and 6.1.1.4'
N N 0.0061 0.0033 'International Tables Vol C Tables 4.2.6.8 and 6.1.1.4'
O O 0.0106 0.0060 'International Tables Vol C Tables 4.2.6.8 and 6.1.1.4'
S S 0.1246 0.1234 'International Tables Vol C Tables 4.2.6.8 and 6.1.1.4'
H H 0.0000 0.0000 'International Tables Vol C Tables 4.2.6.8 and 6.1.1.4'

loop_
_geom_angle_atom_site_label_1
_geom_angle_atom_site_label_2
_geom_angle_atom_site_label_3
_geom_angle
_geom_angle_site_symmetry_1
_geom_angle_site_symmetry_3
O4 Cd1 N4 96.1(2) 1_655 1_545
O4 Cd1 N1 91.6(2) 1_655 .
N4 Cd1 N1 87.9(3) 1_545 .
O4 Cd1 O2 133.4(2) 1_655 .
N4 Cd1 O2 83.3(2) 1_545 .
N1 Cd1 O2 134.75(18) . .
O4 Cd1 O1 167.2(2) 1_655 .
N4 Cd1 O1 95.1(2) 1_545 .
N1 Cd1 O1 82.6(2) . .
O2 Cd1 O1 54.37(19) . .
O4 Cd1 O3 55.1(2) 1_655 1_655
N4 Cd1 O3 107.8(2) 1_545 1_655
N1 Cd1 O3 143.71(19) . 1_655
O2 Cd1 O3 80.57(19) . 1_655
O1 Cd1 O3 126.51(19) . 1_655
O4 Cd1 C6 27.6(2) 1_655 1_655
N4 Cd1 C6 104.0(2) 1_545 1_655
N1 Cd1 C6 117.9(3) . 1_655
O2 Cd1 C6 107.3(3) . 1_655
O1 Cd1 C6 152.0(3) . 1_655
O3 Cd1 C6 27.5(2) 1_655 1_655
C5 S1 C2 91.8(4) . .
C1 O1 Cd1 89.1(4) . .
C1 O2 Cd1 92.7(5) . .
C6 O3 Cd1 86.0(5) . 1_455
C6 O4 Cd1 94.4(5) . 1_455
C9 N1 C7 103.9(6) . .
C9 N1 Cd1 123.2(5) . .
C7 N1 Cd1 132.2(5) . .
C9 N2 C8 106.4(7) . .
C9 N2 C10 124.2(6) . .
C8 N2 C10 128.7(7) . .
C11 N3 C12 106.9(7) . .
C11 N3 C10 126.1(7) . .
C12 N3 C10 126.4(8) . .
C11 N4 C13 104.6(8) . .
C11 N4 Cd1 133.9(6) . 1_565
C13 N4 Cd1 121.4(6) . 1_565
O2 C1 O1 122.7(6) . .
O2 C1 C2 119.3(7) . .
O1 C1 C2 118.0(7) . .
C3 C2 C1 131.4(7) . .
C3 C2 S1 111.6(5) . .
C1 C2 S1 117.0(6) . .
C2 C3 C4 113.2(7) . .
C2 C3 H3 123.4 . .
C4 C3 H3 123.4 . .
C5 C4 C3 111.9(7) . .
C5 C4 H4 124.0 . .
C3 C4 H4 124.0 . .
C4 C5 C6 130.6(7) . .
C4 C5 S1 111.5(5) . .
C6 C5 S1 117.9(6) . .
O3 C6 O4 124.4(7) . .
O3 C6 C5 119.3(9) . .
O4 C6 C5 116.3(7) . .
O3 C6 Cd1 66.5(4) . 1_455
O4 C6 Cd1 58.0(4) . 1_455
C5 C6 Cd1 173.5(7) . 1_455
C8 C7 N1 110.7(7) . .
C8 C7 H7 124.6 . .
N1 C7 H7 124.6 . .
C7 C8 N2 107.1(8) . .
C7 C8 H8 126.5 . .
N2 C8 H8 126.5 . .
N1 C9 N2 111.8(6) . .
N1 C9 H9 124.1 . .
N2 C9 H9 124.1 . .
N2 C10 N3 111.2(6) . .
N2 C10 H10A 109.4 . .
N3 C10 H10A 109.4 . .
N2 C10 H10B 109.4 . .
N3 C10 H10B 109.4 . .
H10A C10 H10B 108.0 . .
N4 C11 N3 111.4(8) . .
N4 C11 H11 124.3 . .
N3 C11 H11 124.3 . .
C13 C12 N3 106.1(9) . .
C13 C12 H12 127.0 . .
N3 C12 H12 127.0 . .
C12 C13 N4 110.9(9) . .
C12 C13 H13 124.5 . .
N4 C13 H13 124.5 . .

loop_
_geom_bond_atom_site_label_1
_geom_bond_atom_site_label_2
_geom_bond_distance
_geom_bond_site_symmetry_2
Cd1 O4 2.325(6) 1_655
Cd1 N4 2.333(8) 1_545
Cd1 N1 2.341(7) .
Cd1 O2 2.409(5) .
Cd1 O1 2.470(5) .
Cd1 O3 2.513(6) 1_655
Cd1 C6 2.734(8) 1_655
S1 C5 1.720(7) .
S1 C2 1.732(7) .
O1 C1 1.287(9) .
O2 C1 1.254(8) .
O3 C6 1.266(9) .
O3 Cd1 2.513(6) 1_455
O4 C6 1.271(11) .
O4 Cd1 2.325(6) 1_455
N1 C9 1.335(8) .
N1 C7 1.391(9) .
N2 C9 1.353(9) .
N2 C8 1.374(9) .
N2 C10 1.466(9) .
N3 C11 1.360(10) .
N3 C12 1.375(10) .
N3 C10 1.475(10) .
N4 C11 1.331(9) .
N4 C13 1.377(12) .
N4 Cd1 2.333(8) 1_565
C1 C2 1.503(9) .
C2 C3 1.357(9) .
C3 C4 1.428(9) .
C3 H3 0.9300 .
C4 C5 1.385(11) .
C4 H4 0.9300 .
C5 C6 1.517(9) .
C6 Cd1 2.734(8) 1_455
C7 C8 1.330(11) .
C7 H7 0.9300 .
C8 H8 0.9300 .
C9 H9 0.9300 .
C10 H10A 0.9700 .
C10 H10B 0.9700 .
C11 H11 0.9300 .
C12 C13 1.350(13) .
C12 H12 0.9300 .
C13 H13 0.9300 .
